data_7023345
loop_
_publ_author_name
'Luo, Jingwei'
'Oliver, Allen G.'
'McIndoe, J. Scott'

_publ_section_title
;
 A detailed kinetic analysis of rhodium-catalyzed alkyne hydrogenation.
;
_journal_issue 31
_journal_name_full 'Dalton transactions (Cambridge, England : 2003)'
_journal_page_first 11312
_journal_page_last 11318
_journal_paper_doi 10.1039/c3dt51212f
_journal_volume 42
_journal_year 2013
_chemical_formula_sum 'C24 H24 I P'
_chemical_formula_weight 470.30
_chemical_name_systematic
;
 ?
;
_space_group_crystal_system monoclinic
_space_group_IT_number 14
_space_group_name_Hall '-P 2yn'
_space_group_name_H-M_alt 'P 1 21/n 1'
_symmetry_space_group_name_Hall '-P 2yn'
_symmetry_space_group_name_H-M 'P 1 21/n 1'
_atom_sites_solution_hydrogens geom
_atom_sites_solution_primary vecmap
_atom_sites_solution_secondary difmap
_audit_creation_method SHELXL-2012
_cell_angle_alpha 90
_cell_angle_beta 96.207(4)
_cell_angle_gamma 90
_cell_formula_units_Z 4
_cell_length_a 13.0516(10)
_cell_length_b 12.5831(10)
_cell_length_c 13.2499(10)
_cell_measurement_reflns_used 9962
_cell_measurement_temperature 120(2)
_cell_measurement_theta_max 28.32
_cell_measurement_theta_min 2.25
_cell_volume 2163.3(3)
_computing_cell_refinement 'Bruker SAINT v8.18C'
_computing_data_collection 'Bruker APEX-II v2012-10.0'
_computing_data_reduction 'Bruker SAINT v8.18C'
_computing_structure_refinement 'SHELXL-2012 (Sheldrick, 2012)'
_computing_structure_solution 'SHELXT-2012/2 (Sheldrick, 2012)'
_diffrn_ambient_temperature 120(2)
_diffrn_measured_fraction_theta_full 1.000
_diffrn_measured_fraction_theta_max 0.999
_diffrn_measurement_device_type 'Bruker APEX-II'
_diffrn_measurement_method 'combination of \w and \f-scans '
_diffrn_radiation_type MoK\a
_diffrn_radiation_wavelength 0.71073
_diffrn_reflns_av_R_equivalents 0.0344
_diffrn_reflns_av_unetI/netI 0.0230
_diffrn_reflns_Laue_measured_fraction_full 1.000
_diffrn_reflns_Laue_measured_fraction_max 0.999
_diffrn_reflns_limit_h_max 17
_diffrn_reflns_limit_h_min -17
_diffrn_reflns_limit_k_max 16
_diffrn_reflns_limit_k_min -15
_diffrn_reflns_limit_l_max 17
_diffrn_reflns_limit_l_min -17
_diffrn_reflns_number 35698
_diffrn_reflns_point_group_measured_fraction_full 1.000
_diffrn_reflns_point_group_measured_fraction_max 0.999
_diffrn_reflns_theta_full 25.242
_diffrn_reflns_theta_max 28.365
_diffrn_reflns_theta_min 2.081
_diffrn_source 'fine-focus sealed tube'
_exptl_absorpt_coefficient_mu 1.559
_exptl_absorpt_correction_T_max 0.9981
_exptl_absorpt_correction_T_min 0.8813
_exptl_absorpt_correction_type numerical
_exptl_absorpt_process_details 'SADABS (Sheldrick, 2008)'
_exptl_crystal_colour colorless
_exptl_crystal_density_diffrn 1.444
_exptl_crystal_description rod
_exptl_crystal_F_000 944
_exptl_crystal_size_max 0.150
_exptl_crystal_size_mid 0.101
_exptl_crystal_size_min 0.061
_refine_diff_density_max 0.656
_refine_diff_density_min -0.310
_refine_diff_density_rms 0.074
_refine_ls_extinction_method none
_refine_ls_goodness_of_fit_ref 1.015
_refine_ls_hydrogen_treatment constr
_refine_ls_matrix_type full
_refine_ls_number_parameters 235
_refine_ls_number_reflns 5405
_refine_ls_number_restraints 0
_refine_ls_restrained_S_all 1.015
_refine_ls_R_factor_all 0.0335
_refine_ls_R_factor_gt 0.0236
_refine_ls_shift/su_max 0.003
_refine_ls_shift/su_mean 0.000
_refine_ls_structure_factor_coef Fsqd
_refine_ls_weighting_details
;
 w=1/[\s^2^(Fo^2^)+(0.0268P)^2^+1.2216P]
 where P=(Fo^2^+2Fc^2^)/3
;
_refine_ls_weighting_scheme calc
_refine_ls_wR_factor_gt 0.0521
_refine_ls_wR_factor_ref 0.0559
_reflns_Friedel_coverage 0.000
_reflns_number_gt 4546
_reflns_number_total 5405
_reflns_threshold_expression 'I > 2\s(I)'
_cod_data_source_file c3dt51212f.txt
_cod_data_source_block uvic1304
_cod_database_code 7023345
_shelx_space_group_comment
;
The symmetry employed for this shelxl refinement is uniquely defined
by the following loop, which should always be used as a source of
symmetry information in preference to the above space-group names.
They are only intended as comments.
;
_shelx_estimated_absorpt_t_min 0.800
_shelx_estimated_absorpt_t_max 0.911
_diffrn_source_monochromator 'Bruker TRIUMPH curved-graphite'
_shelxl_version_number 2012-9

loop_
_space_group_symop_operation_xyz
'x, y, z'
'-x+1/2, y+1/2, -z+1/2'
'-x, -y, -z'
'x-1/2, -y-1/2, z-1/2'

loop_
_atom_site_label
_atom_site_type_symbol
_atom_site_fract_x
_atom_site_fract_y
_atom_site_fract_z
_atom_site_U_iso_or_equiv
_atom_site_adp_type
_atom_site_occupancy
_atom_site_site_symmetry_order
_atom_site_calc_flag
_atom_site_refinement_flags_posn
_atom_site_refinement_flags_adp
P1 P 0.59437(4) 0.35145(4) 0.77633(4) 0.01489(10) Uani 1 1 d . .
C1 C 0.58625(15) 0.34134(15) 0.91035(15) 0.0193(4) Uani 1 1 d . .
H1A H 0.6124 0.4076 0.9442 0.023 Uiso 1 1 calc R U
H1B H 0.5133 0.3323 0.9229 0.023 Uiso 1 1 calc R U
C2 C 0.65005(16) 0.24609(16) 0.95519(15) 0.0224(4) Uani 1 1 d . .
H2A H 0.6249 0.1803 0.9197 0.027 Uiso 1 1 calc R U
H2B H 0.7231 0.2561 0.9436 0.027 Uiso 1 1 calc R U
C3 C 0.64279(18) 0.23386(18) 1.06805(16) 0.0282(5) Uani 1 1 d . .
H3A H 0.5708 0.2165 1.0789 0.034 Uiso 1 1 calc R U
H3B H 0.6607 0.3024 1.1023 0.034 Uiso 1 1 calc R U
C4 C 0.71426(18) 0.14714(18) 1.11623(17) 0.0311(5) Uani 1 1 d . .
H4A H 0.7865 0.1666 1.1084 0.037 Uiso 1 1 calc R U
H4B H 0.7072 0.1437 1.1898 0.037 Uiso 1 1 calc R U
C5 C 0.69245(18) 0.0405(2) 1.07102(18) 0.0351(5) Uani 1 1 d . .
C6 C 0.67377(19) -0.0383(2) 1.03465(18) 0.0353(5) Uani 1 1 d . .
H6 H 0.6579 -0.1053 1.0037 0.042 Uiso 1 1 calc R U
C7 C 0.72855(14) 0.35328(14) 0.75839(14) 0.0159(4) Uani 1 1 d . .
C8 C 0.78310(15) 0.44387(16) 0.79383(16) 0.0229(4) Uani 1 1 d . .
H8 H 0.7488 0.5003 0.8239 0.027 Uiso 1 1 calc R U
C9 C 0.88741(16) 0.45062(17) 0.78475(17) 0.0277(5) Uani 1 1 d . .
H9 H 0.9247 0.5123 0.8081 0.033 Uiso 1 1 calc R U
C10 C 0.93784(16) 0.36803(18) 0.74190(17) 0.0282(5) Uani 1 1 d . .
H10 H 1.0095 0.3734 0.7357 0.034 Uiso 1 1 calc R U
C11 C 0.88443(16) 0.27791(17) 0.70810(17) 0.0257(4) Uani 1 1 d . .
H11 H 0.9195 0.2212 0.6793 0.031 Uiso 1 1 calc R U
C12 C 0.77930(15) 0.27011(15) 0.71609(15) 0.0202(4) Uani 1 1 d . .
H12 H 0.7424 0.2082 0.6927 0.024 Uiso 1 1 calc R U
C13 C 0.53804(14) 0.47189(14) 0.72400(14) 0.0166(4) Uani 1 1 d . .
C14 C 0.44746(14) 0.51100(15) 0.75743(15) 0.0203(4) Uani 1 1 d . .
H14 H 0.4195 0.4789 0.8133 0.024 Uiso 1 1 calc R U
C15 C 0.39882(15) 0.59753(16) 0.70789(15) 0.0220(4) Uani 1 1 d . .
H15 H 0.3372 0.6247 0.7301 0.026 Uiso 1 1 calc R U
C16 C 0.43910(16) 0.64432(16) 0.62686(16) 0.0234(4) Uani 1 1 d . .
H16 H 0.4050 0.7033 0.5935 0.028 Uiso 1 1 calc R U
C17 C 0.52931(16) 0.60550(16) 0.59386(16) 0.0248(4) Uani 1 1 d . .
H17 H 0.5571 0.6385 0.5383 0.030 Uiso 1 1 calc R U
C18 C 0.57886(15) 0.51915(16) 0.64136(15) 0.0217(4) Uani 1 1 d . .
H18 H 0.6401 0.4920 0.6182 0.026 Uiso 1 1 calc R U
C19 C 0.52645(14) 0.24431(14) 0.70879(14) 0.0173(4) Uani 1 1 d . .
C20 C 0.54421(15) 0.22521(15) 0.60839(15) 0.0213(4) Uani 1 1 d . .
H20 H 0.5981 0.2615 0.5800 0.026 Uiso 1 1 calc R U
C21 C 0.48296(18) 0.15309(16) 0.55023(17) 0.0265(5) Uani 1 1 d . .
H21 H 0.4947 0.1407 0.4817 0.032 Uiso 1 1 calc R U
C22 C 0.40499(15) 0.09917(16) 0.59120(17) 0.0263(4) Uani 1 1 d . .
H22 H 0.3632 0.0501 0.5508 0.032 Uiso 1 1 calc R U
C23 C 0.38776(15) 0.11668(16) 0.69143(18) 0.0266(5) Uani 1 1 d . .
H23 H 0.3346 0.0789 0.7196 0.032 Uiso 1 1 calc R U
C24 C 0.44817(14) 0.18958(16) 0.75110(16) 0.0224(4) Uani 1 1 d . .
H24 H 0.4362 0.2018 0.8196 0.027 Uiso 1 1 calc R U
I1 I 0.78749(2) 0.13419(2) 0.45604(2) 0.02227(5) Uani 1 1 d . .

loop_
_atom_site_aniso_label
_atom_site_aniso_U_11
_atom_site_aniso_U_22
_atom_site_aniso_U_33
_atom_site_aniso_U_23
_atom_site_aniso_U_13
_atom_site_aniso_U_12
P1 0.0150(2) 0.0133(2) 0.0165(2) 0.00100(17) 0.00227(17) -0.00001(17)
C1 0.0210(9) 0.0210(9) 0.0165(9) 0.0014(7) 0.0043(7) 0.0017(7)
C2 0.0242(10) 0.0256(10) 0.0179(10) 0.0034(8) 0.0039(8) 0.0046(8)
C3 0.0340(12) 0.0317(11) 0.0191(10) 0.0019(9) 0.0034(9) 0.0039(9)
C4 0.0361(12) 0.0358(13) 0.0199(10) 0.0072(9) -0.0042(9) 0.0023(10)
C5 0.0318(12) 0.0425(14) 0.0300(12) 0.0176(11) -0.0017(10) 0.0068(11)
C6 0.0385(13) 0.0339(13) 0.0309(13) 0.0076(10) -0.0079(10) -0.0082(11)
C7 0.0139(8) 0.0172(9) 0.0164(9) 0.0002(7) 0.0011(7) -0.0010(7)
C8 0.0226(10) 0.0191(9) 0.0267(11) -0.0056(8) 0.0018(8) -0.0001(8)
C9 0.0233(10) 0.0249(10) 0.0342(12) -0.0044(9) 0.0001(9) -0.0084(8)
C10 0.0149(9) 0.0399(12) 0.0301(11) -0.0018(10) 0.0037(8) -0.0028(9)
C11 0.0217(10) 0.0266(11) 0.0290(11) -0.0045(9) 0.0034(8) 0.0047(8)
C12 0.0200(9) 0.0186(9) 0.0217(10) -0.0034(7) 0.0011(8) -0.0001(7)
C13 0.0170(9) 0.0135(8) 0.0189(9) -0.0001(7) 0.0006(7) 0.0002(7)
C14 0.0195(9) 0.0199(9) 0.0220(10) 0.0020(8) 0.0048(8) -0.0005(8)
C15 0.0193(9) 0.0225(9) 0.0243(10) -0.0007(8) 0.0029(8) 0.0036(8)
C16 0.0260(10) 0.0191(10) 0.0241(10) 0.0024(8) -0.0013(8) 0.0049(8)
C17 0.0302(11) 0.0227(10) 0.0224(10) 0.0054(8) 0.0069(8) 0.0035(8)
C18 0.0220(10) 0.0215(10) 0.0225(10) 0.0009(8) 0.0058(8) 0.0031(8)
C19 0.0159(9) 0.0137(8) 0.0216(10) 0.0007(7) -0.0012(7) 0.0002(7)
C20 0.0247(10) 0.0181(9) 0.0202(10) 0.0029(7) -0.0012(8) -0.0053(8)
C21 0.0354(12) 0.0191(10) 0.0230(11) 0.0023(8) -0.0062(9) -0.0023(8)
C22 0.0206(10) 0.0175(9) 0.0381(12) -0.0006(9) -0.0085(9) -0.0006(8)
C23 0.0146(9) 0.0181(10) 0.0476(14) 0.0015(9) 0.0053(9) -0.0015(7)
C24 0.0166(9) 0.0195(10) 0.0321(11) -0.0003(8) 0.0068(8) 0.0016(8)
I1 0.02153(7) 0.01972(7) 0.02713(8) -0.00479(5) 0.00984(5) -0.00270(5)

loop_
_atom_type_symbol
_atom_type_description
_atom_type_scat_dispersion_real
_atom_type_scat_dispersion_imag
_atom_type_scat_source
C C 0.0033 0.0016 'International Tables Vol C Tables 4.2.6.8 and 6.1.1.4'
H H 0.0000 0.0000 'International Tables Vol C Tables 4.2.6.8 and 6.1.1.4'
P P 0.1023 0.0942 'International Tables Vol C Tables 4.2.6.8 and 6.1.1.4'
I I -0.4742 1.8119 'International Tables Vol C Tables 4.2.6.8 and 6.1.1.4'

loop_
_geom_angle_atom_site_label_1
_geom_angle_atom_site_label_2
_geom_angle_atom_site_label_3
_geom_angle
C13 P1 C7 107.69(9)
C13 P1 C1 112.16(9)
C7 P1 C1 107.16(9)
C13 P1 C19 106.39(9)
C7 P1 C19 112.32(9)
C1 P1 C19 111.14(9)
C2 C1 P1 110.44(13)
C2 C1 H1A 109.6
P1 C1 H1A 109.6
C2 C1 H1B 109.6
P1 C1 H1B 109.6
H1A C1 H1B 108.1
C3 C2 C1 111.73(17)
C3 C2 H2A 109.3
C1 C2 H2A 109.3
C3 C2 H2B 109.3
C1 C2 H2B 109.3
H2A C2 H2B 107.9
C2 C3 C4 112.57(18)
C2 C3 H3A 109.1
C4 C3 H3A 109.1
C2 C3 H3B 109.1
C4 C3 H3B 109.1
H3A C3 H3B 107.8
C5 C4 C3 113.24(19)
C5 C4 H4A 108.9
C3 C4 H4A 108.9
C5 C4 H4B 108.9
C3 C4 H4B 108.9
H4A C4 H4B 107.7
C6 C5 C4 177.7(3)
C5 C6 H6 180.0
C12 C7 C8 120.15(17)
C12 C7 P1 124.00(14)
C8 C7 P1 115.80(14)
C9 C8 C7 119.44(18)
C9 C8 H8 120.3
C7 C8 H8 120.3
C8 C9 C10 120.39(19)
C8 C9 H9 119.8
C10 C9 H9 119.8
C11 C10 C9 120.27(19)
C11 C10 H10 119.9
C9 C10 H10 119.9
C10 C11 C12 120.07(19)
C10 C11 H11 120.0
C12 C11 H11 120.0
C7 C12 C11 119.67(18)
C7 C12 H12 120.2
C11 C12 H12 120.2
C14 C13 C18 120.33(17)
C14 C13 P1 120.11(14)
C18 C13 P1 119.13(14)
C15 C14 C13 119.06(18)
C15 C14 H14 120.5
C13 C14 H14 120.5
C16 C15 C14 120.66(18)
C16 C15 H15 119.7
C14 C15 H15 119.7
C15 C16 C17 120.21(18)
C15 C16 H16 119.9
C17 C16 H16 119.9
C18 C17 C16 120.31(19)
C18 C17 H17 119.8
C16 C17 H17 119.8
C17 C18 C13 119.42(18)
C17 C18 H18 120.3
C13 C18 H18 120.3
C20 C19 C24 120.07(17)
C20 C19 P1 118.67(14)
C24 C19 P1 120.80(15)
C21 C20 C19 119.81(19)
C21 C20 H20 120.1
C19 C20 H20 120.1
C22 C21 C20 120.5(2)
C22 C21 H21 119.7
C20 C21 H21 119.7
C21 C22 C23 120.01(19)
C21 C22 H22 120.0
C23 C22 H22 120.0
C22 C23 C24 120.36(19)
C22 C23 H23 119.8
C24 C23 H23 119.8
C23 C24 C19 119.23(19)
C23 C24 H24 120.4
C19 C24 H24 120.4

loop_
_geom_bond_atom_site_label_1
_geom_bond_atom_site_label_2
_geom_bond_distance
P1 C13 1.7911(19)
P1 C7 1.7927(19)
P1 C1 1.795(2)
P1 C19 1.7979(19)
C1 C2 1.541(3)
C1 H1A 0.9900
C1 H1B 0.9900
C2 C3 1.516(3)
C2 H2A 0.9900
C2 H2B 0.9900
C3 C4 1.530(3)
C3 H3A 0.9900
C3 H3B 0.9900
C4 C5 1.484(4)
C4 H4A 0.9900
C4 H4B 0.9900
C5 C6 1.118(3)
C6 H6 0.9500
C7 C12 1.389(3)
C7 C8 1.398(3)
C8 C9 1.382(3)
C8 H8 0.9500
C9 C10 1.384(3)
C9 H9 0.9500
C10 C11 1.380(3)
C10 H10 0.9500
C11 C12 1.391(3)
C11 H11 0.9500
C12 H12 0.9500
C13 C14 1.396(3)
C13 C18 1.401(3)
C14 C15 1.389(3)
C14 H14 0.9500
C15 C16 1.378(3)
C15 H15 0.9500
C16 C17 1.388(3)
C16 H16 0.9500
C17 C18 1.381(3)
C17 H17 0.9500
C18 H18 0.9500
C19 C20 1.396(3)
C19 C24 1.399(3)
C20 C21 1.387(3)
C20 H20 0.9500
C21 C22 1.382(3)
C21 H21 0.9500
C22 C23 1.388(3)
C22 H22 0.9500
C23 C24 1.398(3)
C23 H23 0.9500
C24 H24 0.9500

loop_
_geom_torsion_atom_site_label_1
_geom_torsion_atom_site_label_2
_geom_torsion_atom_site_label_3
_geom_torsion_atom_site_label_4
_geom_torsion
C13 P1 C1 C2 -171.15(13)
C7 P1 C1 C2 -53.16(16)
C19 P1 C1 C2 69.90(16)
P1 C1 C2 C3 -178.70(15)
C1 C2 C3 C4 -174.04(18)
C2 C3 C4 C5 -59.7(3)
C13 P1 C7 C12 -129.77(17)
C1 P1 C7 C12 109.37(17)
C19 P1 C7 C12 -13.0(2)
C13 P1 C7 C8 52.73(17)
C1 P1 C7 C8 -68.13(17)
C19 P1 C7 C8 169.55(15)
C12 C7 C8 C9 1.1(3)
P1 C7 C8 C9 178.72(16)
C7 C8 C9 C10 -0.7(3)
C8 C9 C10 C11 -0.2(3)
C9 C10 C11 C12 0.6(3)
C8 C7 C12 C11 -0.7(3)
P1 C7 C12 C11 -178.12(16)
C10 C11 C12 C7 -0.1(3)
C7 P1 C13 C14 -156.87(15)
C1 P1 C13 C14 -39.20(18)
C19 P1 C13 C14 82.51(17)
C7 P1 C13 C18 30.58(18)
C1 P1 C13 C18 148.25(15)
C19 P1 C13 C18 -90.04(17)
C18 C13 C14 C15 -0.3(3)
P1 C13 C14 C15 -172.73(15)
C13 C14 C15 C16 0.0(3)
C14 C15 C16 C17 -0.2(3)
C15 C16 C17 C18 0.6(3)
C16 C17 C18 C13 -0.8(3)
C14 C13 C18 C17 0.7(3)
P1 C13 C18 C17 173.20(16)
C13 P1 C19 C20 72.36(17)
C7 P1 C19 C20 -45.23(18)
C1 P1 C19 C20 -165.27(15)
C13 P1 C19 C24 -99.80(16)
C7 P1 C19 C24 142.61(15)
C1 P1 C19 C24 22.56(18)
C24 C19 C20 C21 1.0(3)
P1 C19 C20 C21 -171.19(15)
C19 C20 C21 C22 -0.6(3)
C20 C21 C22 C23 -0.3(3)
C21 C22 C23 C24 0.7(3)
C22 C23 C24 C19 -0.3(3)
C20 C19 C24 C23 -0.6(3)
P1 C19 C24 C23 171.46(15)
